data_7234750
loop_
_publ_author_name
'Han, Defang'
'Huang, Kun'
'Li, Xianglin'
'Peng, Mengni'
'Jing, Linhai'
'Yu, Baoyi'
'Chen, Zeqin'
'Qin, Dabin'

_publ_section_title
;
 Temperature-induced structural diversity of metal--organic frameworks and
 their applications in selective sensing of nitrobenzene and
 electrocatalyzing the oxygen evolution reaction
;
_journal_issue 58
_journal_name_full 'RSC Advances'
_journal_page_first 33890
_journal_paper_doi 10.1039/C9RA07031A
_journal_volume 9
_journal_year 2019
_chemical_formula_moiety 'C56 H40 Co N4 O10'
_chemical_formula_sum 'C56 H40 Co N4 O10'
_chemical_formula_weight 987.85
_space_group_crystal_system monoclinic
_space_group_IT_number 14
_space_group_name_Hall '-P 2yn'
_space_group_name_H-M_alt 'P 1 21/n 1'
_symmetry_space_group_name_Hall '-P 2yn'
_symmetry_space_group_name_H-M 'P 1 21/n 1'
_atom_sites_solution_hydrogens mixed
_atom_sites_solution_primary iterative
_audit_creation_date 2019-04-20
_audit_creation_method
;
Olex2 1.2-beta
(compiled 2018.05.29 svn.r3508 for OlexSys, GUI svn.r5506)
;
_audit_update_record
;
2019-04-24 deposited with the CCDC.    2019-10-15 downloaded from the CCDC.
;
_cell_angle_alpha 90
_cell_angle_beta 114.216(19)
_cell_angle_gamma 90
_cell_formula_units_Z 2
_cell_length_a 13.407(6)
_cell_length_b 12.528(4)
_cell_length_c 15.550(10)
_cell_measurement_reflns_used 7707
_cell_measurement_temperature 293(2)
_cell_measurement_theta_max 25.25
_cell_measurement_theta_min 2.33
_cell_volume 2382(2)
_computing_molecular_graphics 'Olex2 (Dolomanov et al., 2009)'
_computing_publication_material 'Olex2 (Dolomanov et al., 2009)'
_computing_structure_refinement 'ShelXL (Sheldrick, 2015)'
_computing_structure_solution 'olex2.solve (Bourhis et al., 2015)'
_diffrn_ambient_temperature 293.15
_diffrn_measured_fraction_theta_full 0.999
_diffrn_measured_fraction_theta_max 0.998
_diffrn_measurement_device_type 'Bruker APEX-II CCD'
_diffrn_measurement_method '\f and \w scans'
_diffrn_radiation_type MoK\a
_diffrn_radiation_wavelength 0.71073
_diffrn_reflns_av_R_equivalents 0.0749
_diffrn_reflns_av_unetI/netI 0.0426
_diffrn_reflns_Laue_measured_fraction_full 0.999
_diffrn_reflns_Laue_measured_fraction_max 0.998
_diffrn_reflns_limit_h_max 16
_diffrn_reflns_limit_h_min -16
_diffrn_reflns_limit_k_max 15
_diffrn_reflns_limit_k_min -15
_diffrn_reflns_limit_l_max 19
_diffrn_reflns_limit_l_min -19
_diffrn_reflns_number 33441
_diffrn_reflns_point_group_measured_fraction_full 0.999
_diffrn_reflns_point_group_measured_fraction_max 0.998
_diffrn_reflns_theta_full 25.242
_diffrn_reflns_theta_max 26.407
_diffrn_reflns_theta_min 2.328
_diffrn_standards_number 0
_exptl_absorpt_coefficient_mu 0.427
_exptl_absorpt_correction_type none
_exptl_crystal_density_diffrn 1.377
_exptl_crystal_density_method 'not measured'
_exptl_crystal_description block
_exptl_crystal_F_000 1022
_exptl_crystal_size_max 0.23
_exptl_crystal_size_mid 0.21
_exptl_crystal_size_min 0.19
_refine_diff_density_max 0.231
_refine_diff_density_min -0.344
_refine_diff_density_rms 0.051
_refine_ls_extinction_method none
_refine_ls_goodness_of_fit_ref 1.041
_refine_ls_hydrogen_treatment constr
_refine_ls_matrix_type full
_refine_ls_number_parameters 324
_refine_ls_number_reflns 4872
_refine_ls_number_restraints 0
_refine_ls_restrained_S_all 1.041
_refine_ls_R_factor_all 0.0773
_refine_ls_R_factor_gt 0.0443
_refine_ls_shift/su_max 0.000
_refine_ls_shift/su_mean 0.000
_refine_ls_structure_factor_coef Fsqd
_refine_ls_weighting_details 'w=1/[\s^2^(Fo^2^)+(0.0434P)^2^+1.2167P] where P=(Fo^2^+2Fc^2^)/3'
_refine_ls_weighting_scheme calc
_refine_ls_wR_factor_gt 0.0968
_refine_ls_wR_factor_ref 0.1099
_reflns_Friedel_coverage 0.000
_reflns_number_gt 3436
_reflns_number_total 4872
_reflns_threshold_expression 'I > 2\s(I)'
_cod_data_source_file c9ra07031a2.cif
_cod_data_source_block mo_160co_0m-auto
_cod_database_code 7234750
_shelx_shelxl_version_number 2014/7
_shelx_space_group_comment
;
The symmetry employed for this shelxl refinement is uniquely defined
by the following loop, which should always be used as a source of
symmetry information in preference to the above space-group names.
They are only intended as comments.
;
_olex2_refinement_description
;
1. Fixed Uiso
 At 1.2 times of:
  All C(H) groups
 At 1.5 times of:
  All O(H) groups, All O(H,H) groups
2.a Rotating group:
 O5(H5a,H5b)
2.b Ternary CH refined with riding coordinates:
 C5(H5), C12(H12)
2.c Aromatic/amide H refined with riding coordinates:
 C8(H8), C9(H9), C10(H10), C11(H11), C15(H15), C16(H16), C17(H17), C18(H18),
 C19(H19), C23(H23), C24(H24), C25(H25), C26(H26), C27(H27), C28(H28)
2.d Idealised tetrahedral OH refined as rotating group:
 O3(H3)
;
_olex2_submission_special_instructions 'No special instructions were received'

loop_
_space_group_symop_operation_xyz
'x, y, z'
'-x+1/2, y+1/2, -z+1/2'
'-x, -y, -z'
'x-1/2, -y-1/2, z-1/2'

loop_
_atom_site_label
_atom_site_type_symbol
_atom_site_fract_x
_atom_site_fract_y
_atom_site_fract_z
_atom_site_U_iso_or_equiv
_atom_site_adp_type
_atom_site_occupancy
_atom_site_site_symmetry_order
_atom_site_calc_flag
_atom_site_refinement_flags_posn
_atom_site_refinement_flags_adp
_atom_site_refinement_flags_occupancy
Co1 Co 0.5000 0.0000 0.5000 0.03396(14) Uani 1 2 d S T P
O1 O 0.59049(13) 0.12785(13) 0.47990(12) 0.0436(4) Uani 1 1 d . . .
O2 O 0.85627(18) 0.48621(18) 0.65546(14) 0.0723(6) Uani 1 1 d . . .
O3 O 0.80525(15) 0.33838(17) 0.69824(12) 0.0573(5) Uani 1 1 d . . .
H3 H 0.7638 0.2884 0.6738 0.086 Uiso 1 1 calc GR . .
O4 O 0.68776(16) 0.18842(16) 0.62388(13) 0.0633(6) Uani 1 1 d . . .
O5 O 0.43766(14) -0.03067(16) 0.35231(12) 0.0541(5) Uani 1 1 d . . .
H5A H 0.4173 0.0282 0.3208 0.081 Uiso 1 1 d GR . .
H5B H 0.3817 -0.0728 0.3356 0.081 Uiso 1 1 d GR . .
N1 N 0.37513(14) 0.10920(16) 0.48519(14) 0.0378(5) Uani 1 1 d . . .
N2 N 0.22925(14) 0.17237(15) 0.49901(14) 0.0380(5) Uani 1 1 d . . .
C1 C 0.65026(18) 0.19562(19) 0.53485(17) 0.0366(5) Uani 1 1 d . . .
C2 C 0.67865(17) 0.29166(18) 0.49153(16) 0.0332(5) Uani 1 1 d . . .
C3 C 0.73827(17) 0.37842(19) 0.53217(15) 0.0349(5) Uani 1 1 d . . .
C4 C 0.80328(19) 0.4045(2) 0.63336(18) 0.0442(6) Uani 1 1 d . . .
C5 C 0.74338(18) 0.4602(2) 0.46118(17) 0.0407(6) Uani 1 1 d . . .
H5 H 0.7862 0.5235 0.4917 0.049 Uiso 1 1 calc R . .
C6 C 0.79022(19) 0.4014(2) 0.40117(17) 0.0430(6) Uani 1 1 d . . .
C7 C 0.73124(19) 0.3097(2) 0.36083(16) 0.0422(6) Uani 1 1 d . . .
C8 C 0.7671(2) 0.2419(3) 0.30973(19) 0.0607(8) Uani 1 1 d . . .
H8 H 0.7292 0.1793 0.2842 0.073 Uiso 1 1 calc R . .
C9 C 0.8611(3) 0.2684(3) 0.2969(2) 0.0799(11) Uani 1 1 d . . .
H9 H 0.8862 0.2230 0.2628 0.096 Uiso 1 1 calc R . .
C10 C 0.9169(3) 0.3609(3) 0.3342(2) 0.0771(10) Uani 1 1 d . . .
H10 H 0.9781 0.3790 0.3234 0.093 Uiso 1 1 calc R . .
C11 C 0.8831(2) 0.4270(3) 0.3873(2) 0.0594(8) Uani 1 1 d . . .
H11 H 0.9222 0.4886 0.4139 0.071 Uiso 1 1 calc R . .
C12 C 0.63180(18) 0.29537(19) 0.38365(16) 0.0369(5) Uani 1 1 d . . .
H12 H 0.5891 0.2316 0.3542 0.044 Uiso 1 1 calc R . .
C13 C 0.56504(18) 0.39691(19) 0.35517(16) 0.0367(5) Uani 1 1 d . . .
C14 C 0.62544(19) 0.48699(19) 0.39727(17) 0.0404(6) Uani 1 1 d . . .
C15 C 0.5764(2) 0.5859(2) 0.3810(2) 0.0549(7) Uani 1 1 d . . .
H15 H 0.6166 0.6463 0.4097 0.066 Uiso 1 1 calc R . .
C16 C 0.4660(2) 0.5946(3) 0.3212(2) 0.0647(8) Uani 1 1 d . . .
H16 H 0.4323 0.6612 0.3094 0.078 Uiso 1 1 calc R . .
C17 C 0.4068(2) 0.5053(3) 0.2797(2) 0.0604(8) Uani 1 1 d . . .
H17 H 0.3332 0.5119 0.2396 0.072 Uiso 1 1 calc R . .
C18 C 0.4549(2) 0.4058(2) 0.29650(18) 0.0467(6) Uani 1 1 d . . .
H18 H 0.4140 0.3454 0.2688 0.056 Uiso 1 1 calc R . .
C19 C 0.31317(19) 0.1037(2) 0.53211(19) 0.0455(6) Uani 1 1 d . . .
H19 H 0.3260 0.0575 0.5824 0.055 Uiso 1 1 calc R . .
C20 C 0.14040(18) 0.1782(2) 0.52828(17) 0.0395(6) Uani 1 1 d . . .
C21 C -0.07141(18) -0.08689(19) 0.48769(17) 0.0382(6) Uani 1 1 d . . .
C22 C -0.01483(18) 0.0930(2) 0.54428(17) 0.0393(6) Uani 1 1 d . . .
C23 C -0.02914(19) 0.1888(2) 0.58648(18) 0.0438(6) Uani 1 1 d . . .
H23 H -0.0853 0.1933 0.6067 0.053 Uiso 1 1 calc R . .
C24 C 0.0370(2) 0.2733(2) 0.59777(19) 0.0501(7) Uani 1 1 d . . .
H24 H 0.0254 0.3358 0.6246 0.060 Uiso 1 1 calc R . .
C25 C 0.1246(2) 0.2673(2) 0.56893(19) 0.0474(6) Uani 1 1 d . . .
H25 H 0.1711 0.3254 0.5782 0.057 Uiso 1 1 calc R . .
C26 C -0.08311(18) 0.0059(2) 0.53152(18) 0.0423(6) Uani 1 1 d . . .
H26 H -0.1384 0.0097 0.5529 0.051 Uiso 1 1 calc R . .
C27 C 0.23912(19) 0.2265(2) 0.42635(17) 0.0440(6) Uani 1 1 d . . .
H27 H 0.1931 0.2797 0.3894 0.053 Uiso 1 1 calc R . .
C28 C 0.3288(2) 0.1871(2) 0.41934(18) 0.0465(6) Uani 1 1 d . . .
H28 H 0.3555 0.2097 0.3758 0.056 Uiso 1 1 calc R . .

loop_
_atom_site_aniso_label
_atom_site_aniso_U_11
_atom_site_aniso_U_22
_atom_site_aniso_U_33
_atom_site_aniso_U_23
_atom_site_aniso_U_13
_atom_site_aniso_U_12
Co1 0.0265(2) 0.0363(3) 0.0419(3) 0.0090(2) 0.01682(19) -0.00108(19)
O1 0.0403(9) 0.0414(10) 0.0538(11) 0.0030(9) 0.0239(8) -0.0109(8)
O2 0.0794(14) 0.0814(16) 0.0500(12) -0.0233(11) 0.0203(11) -0.0393(13)
O3 0.0589(12) 0.0707(14) 0.0324(10) 0.0000(10) 0.0086(9) -0.0016(10)
O4 0.0774(13) 0.0609(13) 0.0423(11) 0.0173(10) 0.0152(10) -0.0148(10)
O5 0.0531(11) 0.0631(13) 0.0429(10) 0.0134(9) 0.0165(9) -0.0046(9)
N1 0.0305(10) 0.0415(12) 0.0461(12) 0.0090(9) 0.0206(9) 0.0015(9)
N2 0.0288(9) 0.0413(11) 0.0487(12) 0.0083(10) 0.0208(9) 0.0024(9)
C1 0.0304(11) 0.0385(14) 0.0428(15) 0.0096(12) 0.0170(11) 0.0045(10)
C2 0.0309(11) 0.0331(12) 0.0347(13) 0.0030(10) 0.0126(10) -0.0022(10)
C3 0.0309(11) 0.0408(13) 0.0314(13) 0.0003(10) 0.0110(10) -0.0021(10)
C4 0.0356(13) 0.0564(17) 0.0409(15) -0.0080(13) 0.0158(11) -0.0037(12)
C5 0.0369(12) 0.0374(13) 0.0425(14) 0.0016(11) 0.0110(11) -0.0129(11)
C6 0.0357(12) 0.0530(16) 0.0369(14) 0.0094(12) 0.0113(11) -0.0049(12)
C7 0.0415(13) 0.0531(16) 0.0314(13) 0.0034(12) 0.0142(11) 0.0003(12)
C8 0.0578(17) 0.077(2) 0.0474(17) -0.0100(15) 0.0219(14) 0.0023(16)
C9 0.069(2) 0.120(3) 0.063(2) -0.009(2) 0.0400(18) 0.011(2)
C10 0.0506(18) 0.119(3) 0.071(2) 0.007(2) 0.0347(17) 0.000(2)
C11 0.0423(15) 0.078(2) 0.0555(18) 0.0142(16) 0.0181(14) -0.0086(14)
C12 0.0386(12) 0.0372(13) 0.0321(13) -0.0020(10) 0.0115(10) -0.0104(10)
C13 0.0361(12) 0.0418(14) 0.0316(13) 0.0037(11) 0.0134(10) -0.0049(11)
C14 0.0399(12) 0.0404(15) 0.0401(14) 0.0056(11) 0.0155(11) -0.0063(11)
C15 0.0567(17) 0.0425(16) 0.0632(19) 0.0082(14) 0.0224(15) -0.0032(13)
C16 0.0562(18) 0.057(2) 0.079(2) 0.0158(17) 0.0261(17) 0.0151(15)
C17 0.0394(14) 0.078(2) 0.0588(18) 0.0111(17) 0.0151(13) 0.0071(16)
C18 0.0380(13) 0.0578(17) 0.0408(15) 0.0015(13) 0.0125(11) -0.0083(12)
C19 0.0380(13) 0.0519(16) 0.0523(16) 0.0201(13) 0.0244(12) 0.0086(12)
C20 0.0294(11) 0.0453(14) 0.0476(15) 0.0082(12) 0.0198(11) 0.0039(11)
C21 0.0297(11) 0.0448(15) 0.0443(14) 0.0041(12) 0.0195(11) 0.0029(10)
C22 0.0297(11) 0.0475(15) 0.0452(14) 0.0038(12) 0.0199(11) 0.0048(11)
C23 0.0383(13) 0.0488(16) 0.0521(16) 0.0011(13) 0.0264(12) 0.0059(12)
C24 0.0488(15) 0.0434(15) 0.0653(18) -0.0028(13) 0.0306(14) 0.0066(13)
C25 0.0421(14) 0.0423(15) 0.0636(18) 0.0036(13) 0.0277(13) -0.0018(12)
C26 0.0287(11) 0.0533(15) 0.0536(15) -0.0002(13) 0.0256(11) -0.0012(12)
C27 0.0428(14) 0.0461(15) 0.0438(15) 0.0137(12) 0.0186(12) 0.0104(12)
C28 0.0474(14) 0.0541(16) 0.0461(15) 0.0130(13) 0.0275(13) 0.0057(12)

loop_
_atom_type_symbol
_atom_type_description
_atom_type_scat_dispersion_real
_atom_type_scat_dispersion_imag
_atom_type_scat_source
C C 0.0033 0.0016 'International Tables Vol C Tables 4.2.6.8 and 6.1.1.4'
H H 0.0000 0.0000 'International Tables Vol C Tables 4.2.6.8 and 6.1.1.4'
Co Co 0.3494 0.9721 'International Tables Vol C Tables 4.2.6.8 and 6.1.1.4'
N N 0.0061 0.0033 'International Tables Vol C Tables 4.2.6.8 and 6.1.1.4'
O O 0.0106 0.0060 'International Tables Vol C Tables 4.2.6.8 and 6.1.1.4'

loop_
_geom_angle_atom_site_label_1
_geom_angle_atom_site_label_2
_geom_angle_atom_site_label_3
_geom_angle
_geom_angle_site_symmetry_1
_geom_angle_site_symmetry_3
O1 Co1 O1 180.0 . 3_656
O1 Co1 O5 91.58(7) . 3_656
O1 Co1 O5 88.42(7) . .
O1 Co1 O5 91.58(7) 3_656 .
O1 Co1 O5 88.42(7) 3_656 3_656
O5 Co1 O5 180.0 . 3_656
N1 Co1 O1 88.29(8) 3_656 3_656
N1 Co1 O1 91.71(8) 3_656 .
N1 Co1 O1 88.29(8) . .
N1 Co1 O1 91.71(7) . 3_656
N1 Co1 O5 93.25(8) 3_656 3_656
N1 Co1 O5 86.75(8) 3_656 .
N1 Co1 O5 93.24(8) . .
N1 Co1 O5 86.76(8) . 3_656
N1 Co1 N1 180.0 . 3_656
C1 O1 Co1 131.90(16) . .
C4 O3 H3 109.5 . .
Co1 O5 H5A 110.5 . .
Co1 O5 H5B 110.0 . .
H5A O5 H5B 108.4 . .
C19 N1 Co1 124.20(16) . .
C19 N1 C28 104.9(2) . .
C28 N1 Co1 130.16(16) . .
C19 N2 C20 125.7(2) . .
C19 N2 C27 106.54(19) . .
C27 N2 C20 127.42(19) . .
O1 C1 O4 124.0(2) . .
O1 C1 C2 116.8(2) . .
O4 C1 C2 119.1(2) . .
C1 C2 C12 116.74(19) . .
C3 C2 C1 130.4(2) . .
C3 C2 C12 112.84(19) . .
C2 C3 C4 130.7(2) . .
C2 C3 C5 113.4(2) . .
C4 C3 C5 115.9(2) . .
O2 C4 O3 119.7(2) . .
O2 C4 C3 120.4(2) . .
O3 C4 C3 119.9(2) . .
C3 C5 H5 112.6 . .
C6 C5 C3 105.8(2) . .
C6 C5 H5 112.6 . .
C6 C5 C14 106.7(2) . .
C14 C5 C3 106.11(18) . .
C14 C5 H5 112.6 . .
C7 C6 C5 112.2(2) . .
C11 C6 C5 127.6(3) . .
C11 C6 C7 120.2(3) . .
C6 C7 C12 112.5(2) . .
C8 C7 C6 120.1(2) . .
C8 C7 C12 127.4(2) . .
C7 C8 H8 120.5 . .
C7 C8 C9 119.0(3) . .
C9 C8 H8 120.5 . .
C8 C9 H9 119.7 . .
C10 C9 C8 120.6(3) . .
C10 C9 H9 119.7 . .
C9 C10 H10 119.8 . .
C11 C10 C9 120.4(3) . .
C11 C10 H10 119.8 . .
C6 C11 H11 120.2 . .
C10 C11 C6 119.7(3) . .
C10 C11 H11 120.2 . .
C2 C12 H12 112.7 . .
C7 C12 C2 104.69(17) . .
C7 C12 H12 112.7 . .
C13 C12 C2 105.88(18) . .
C13 C12 C7 107.54(19) . .
C13 C12 H12 112.7 . .
C14 C13 C12 112.6(2) . .
C18 C13 C12 127.1(2) . .
C18 C13 C14 120.3(2) . .
C13 C14 C5 112.2(2) . .
C15 C14 C5 127.5(2) . .
C15 C14 C13 120.2(2) . .
C14 C15 H15 120.3 . .
C14 C15 C16 119.3(3) . .
C16 C15 H15 120.3 . .
C15 C16 H16 119.9 . .
C17 C16 C15 120.2(3) . .
C17 C16 H16 119.9 . .
C16 C17 H17 119.6 . .
C16 C17 C18 120.9(3) . .
C18 C17 H17 119.6 . .
C13 C18 H18 120.4 . .
C17 C18 C13 119.1(2) . .
C17 C18 H18 120.4 . .
N1 C19 N2 112.0(2) . .
N1 C19 H19 124.0 . .
N2 C19 H19 124.0 . .
C21 C20 N2 117.8(2) 3_556 .
C25 C20 N2 120.1(2) . .
C25 C20 C21 122.2(2) . 3_556
C20 C21 C22 117.0(2) 3_556 3_556
C26 C21 C20 124.1(2) . 3_556
C26 C21 C22 118.9(2) . 3_556
C23 C22 C21 119.1(2) . 3_556
C26 C22 C21 119.2(2) . 3_556
C26 C22 C23 121.7(2) . .
C22 C23 H23 119.4 . .
C24 C23 C22 121.3(2) . .
C24 C23 H23 119.4 . .
C23 C24 H24 119.9 . .
C23 C24 C25 120.3(2) . .
C25 C24 H24 119.9 . .
C20 C25 C24 120.2(2) . .
C20 C25 H25 119.9 . .
C24 C25 H25 119.9 . .
C21 C26 H26 119.0 . .
C22 C26 C21 121.9(2) . .
C22 C26 H26 119.0 . .
N2 C27 H27 126.9 . .
C28 C27 N2 106.1(2) . .
C28 C27 H27 126.9 . .
N1 C28 H28 124.8 . .
C27 C28 N1 110.4(2) . .
C27 C28 H28 124.8 . .

loop_
_geom_bond_atom_site_label_1
_geom_bond_atom_site_label_2
_geom_bond_distance
_geom_bond_site_symmetry_2
Co1 O1 2.1086(16) .
Co1 O1 2.1086(16) 3_656
Co1 O5 2.132(2) 3_656
Co1 O5 2.132(2) .
Co1 N1 2.1002(19) 3_656
Co1 N1 2.1002(19) .
O1 C1 1.237(3) .
O2 C4 1.213(3) .
O3 H3 0.8200 .
O3 C4 1.297(3) .
O4 C1 1.268(3) .
O5 H5A 0.8659 .
O5 H5B 0.8655 .
N1 C19 1.313(3) .
N1 C28 1.366(3) .
N2 C19 1.340(3) .
N2 C20 1.441(3) .
N2 C27 1.370(3) .
C1 C2 1.502(3) .
C2 C3 1.344(3) .
C2 C12 1.532(3) .
C3 C4 1.489(3) .
C3 C5 1.528(3) .
C5 H5 0.9800 .
C5 C6 1.513(4) .
C5 C14 1.520(3) .
C6 C7 1.389(3) .
C6 C11 1.385(3) .
C7 C8 1.378(4) .
C7 C12 1.525(3) .
C8 H8 0.9300 .
C8 C9 1.394(4) .
C9 H9 0.9300 .
C9 C10 1.373(5) .
C10 H10 0.9300 .
C10 C11 1.371(5) .
C11 H11 0.9300 .
C12 H12 0.9800 .
C12 C13 1.513(3) .
C13 C14 1.387(3) .
C13 C18 1.385(3) .
C14 C15 1.377(3) .
C15 H15 0.9300 .
C15 C16 1.392(4) .
C16 H16 0.9300 .
C16 C17 1.371(4) .
C17 H17 0.9300 .
C17 C18 1.378(4) .
C18 H18 0.9300 .
C19 H19 0.9300 .
C20 C21 1.427(3) 3_556
C20 C25 1.343(3) .
C21 C20 1.427(3) 3_556
C21 C22 1.436(3) 3_556
C21 C26 1.389(3) .
C22 C21 1.436(3) 3_556
C22 C23 1.418(3) .
C22 C26 1.385(3) .
C23 H23 0.9300 .
C23 C24 1.345(3) .
C24 H24 0.9300 .
C24 C25 1.420(3) .
C25 H25 0.9300 .
C26 H26 0.9300 .
C27 H27 0.9300 .
C27 C28 1.344(3) .
C28 H28 0.9300 .

loop_
_geom_torsion_atom_site_label_1
_geom_torsion_atom_site_label_2
_geom_torsion_atom_site_label_3
_geom_torsion_atom_site_label_4
_geom_torsion
_geom_torsion_site_symmetry_1
_geom_torsion_site_symmetry_4
Co1 O1 C1 O4 15.2(4) . .
Co1 O1 C1 C2 -164.65(14) . .
Co1 N1 C19 N2 -170.12(16) . .
Co1 N1 C28 C27 169.48(18) . .
O1 C1 C2 C3 178.0(2) . .
O1 C1 C2 C12 -0.7(3) . .
O4 C1 C2 C3 -1.9(4) . .
O4 C1 C2 C12 179.4(2) . .
N2 C20 C25 C24 179.9(2) . .
N2 C27 C28 N1 0.4(3) . .
C1 C2 C3 C4 5.6(4) . .
C1 C2 C3 C5 -177.8(2) . .
C1 C2 C12 C7 -124.7(2) . .
C1 C2 C12 C13 121.8(2) . .
C2 C3 C4 O2 176.4(3) . .
C2 C3 C4 O3 -2.1(4) . .
C2 C3 C5 C6 -57.5(2) . .
C2 C3 C5 C14 55.7(3) . .
C2 C12 C13 C14 56.1(2) . .
C2 C12 C13 C18 -122.0(2) . .
C3 C2 C12 C7 56.4(3) . .
C3 C2 C12 C13 -57.0(2) . .
C3 C5 C6 C7 54.6(3) . .
C3 C5 C6 C11 -122.6(3) . .
C3 C5 C14 C13 -55.8(3) . .
C3 C5 C14 C15 122.3(3) . .
C4 C3 C5 C6 119.7(2) . .
C4 C3 C5 C14 -127.2(2) . .
C5 C3 C4 O2 -0.1(3) . .
C5 C3 C4 O3 -178.6(2) . .
C5 C6 C7 C8 -175.0(2) . .
C5 C6 C7 C12 2.8(3) . .
C5 C6 C11 C10 176.5(3) . .
C5 C14 C15 C16 -178.6(3) . .
C6 C5 C14 C13 56.7(3) . .
C6 C5 C14 C15 -125.2(3) . .
C6 C7 C8 C9 -1.9(4) . .
C6 C7 C12 C2 -58.4(3) . .
C6 C7 C12 C13 53.9(2) . .
C7 C6 C11 C10 -0.5(4) . .
C7 C8 C9 C10 -0.3(5) . .
C7 C12 C13 C14 -55.4(3) . .
C7 C12 C13 C18 126.5(2) . .
C8 C7 C12 C2 119.2(3) . .
C8 C7 C12 C13 -128.5(3) . .
C8 C9 C10 C11 2.2(5) . .
C9 C10 C11 C6 -1.8(5) . .
C11 C6 C7 C8 2.4(4) . .
C11 C6 C7 C12 -179.8(2) . .
C12 C2 C3 C4 -175.7(2) . .
C12 C2 C3 C5 0.9(3) . .
C12 C7 C8 C9 -179.4(3) . .
C12 C13 C14 C5 0.1(3) . .
C12 C13 C14 C15 -178.2(2) . .
C12 C13 C18 C17 178.7(2) . .
C13 C14 C15 C16 -0.6(4) . .
C14 C5 C6 C7 -58.1(3) . .
C14 C5 C6 C11 124.7(3) . .
C14 C13 C18 C17 0.8(4) . .
C14 C15 C16 C17 0.5(5) . .
C15 C16 C17 C18 0.3(5) . .
C16 C17 C18 C13 -0.9(4) . .
C18 C13 C14 C5 178.2(2) . .
C18 C13 C14 C15 0.0(4) . .
C19 N1 C28 C27 -0.8(3) . .
C19 N2 C20 C21 -62.0(3) . 3_556
C19 N2 C20 C25 118.1(3) . .
C19 N2 C27 C28 0.1(3) . .
C20 N2 C19 N1 173.0(2) . .
C20 N2 C27 C28 -173.4(2) . .
C20 C21 C26 C22 -179.1(2) 3_556 .
C21 C20 C25 C24 0.1(4) 3_556 .
C21 C22 C23 C24 -0.6(4) 3_556 .
C21 C22 C26 C21 -0.7(4) 3_556 .
C22 C21 C26 C22 0.7(4) 3_556 .
C22 C23 C24 C25 -1.2(4) . .
C23 C22 C26 C21 178.0(2) . .
C23 C24 C25 C20 1.5(4) . .
C26 C22 C23 C24 -179.4(2) . .
C27 N2 C19 N1 -0.7(3) . .
C27 N2 C20 C21 110.4(3) . 3_556
C27 N2 C20 C25 -69.5(3) . .
C28 N1 C19 N2 0.9(3) . .
